data_2107130
loop_
_publ_author_name
'Post, J.E.'
'Buseck, P.R.'
'von Dreele, R.B.'

_publ_section_title
;
 Symmetry and Cation Displacements in Hollandites: Structure Refinements
 of Hollandite, Cryptomelane and Priderite
;
_journal_name_full 'Acta Crystallographica B (24,1968-38,1982)'
_journal_page_first 1056
_journal_page_last 1065
_journal_volume 38
_journal_year 1982
_chemical_formula_sum 'Al0.2 Ba0.68 Fe1.3 H Mn6.5 O16.5 Pb0.3'
_chemical_name_systematic
;
(Ba.68 Pb.30) (Mn.8125 Fe.1625 Al.025)8 O16 (H2 O).5
;
_space_group_crystal_system monoclinic
_space_group_IT_number 12
_space_group_name_Hall '-I 2y'
_space_group_name_H-M_alt 'I 1 2/m 1'
_cell_angle_alpha 90
_cell_angle_beta 91.03
_cell_angle_gamma 90
_cell_formula_units_Z 1
_cell_length_a 10.026
_cell_length_b 2.8782
_cell_length_c 9.729
_cell_volume 280.703
_citation_journal_id_ASTM ACBCAR
_cod_data_source_file Post_ACBCAR_1982_1738.cif
_cod_data_source_block H1Al0.2Ba0.68Fe1.3Mn6.5O16.5Pb0.3
_cod_depositor_comments
;
 Updating space group information.

 Antanas Vaitkus,
 2018-07-22
;
_cod_original_cell_volume 280.7028
_cod_original_formula_sum 'H1 Al0.2 Ba0.68 Fe1.3 Mn6.5 O16.5 Pb0.3'
_cod_database_code 2107130

loop_
_space_group_symop_id
_space_group_symop_operation_xyz
1 x,y,z
2 -x,y,-z
3 -x,-y,-z
4 x,-y,z
5 x+1/2,y+1/2,z+1/2
6 -x+1/2,y+1/2,-z+1/2
7 -x+1/2,-y+1/2,-z+1/2
8 x+1/2,-y+1/2,z+1/2

loop_
_atom_site_label
_atom_site_type_symbol
_atom_site_fract_x
_atom_site_fract_y
_atom_site_fract_z
_atom_site_occupancy
_atom_site_U_iso_or_equiv
Al2 Al+3 0.3367 0 0.15345 0.025 0.0
Mn2 Mn+3 0.85183 0 0.33266 0.0625 0.0
Al1 Al+3 0.85183 0 0.33266 0.025 0.0
Ba1 Ba+2 0 0 0 0.34 0.0
Pb1 Pb+2 0 0.202 0 0.075 0.0
Fe1 Fe+3 0.85183 0 0.33266 0.1625 0.0
O4 O-2 0.0415 0 0.3222 1 0.0
O2 O-2 0.6552 0 0.0414 1 0.0
Mn3 Mn+4 0.3367 0 0.15345 0.75 0.0
O3 O-2 0.294 0 0.3502 1 0.0
Mn4 Mn+5 0.3367 0 0.15345 0.0625 0.0
O5 O-2 0 0.202 0 0.125 0.0
Mn1 Mn+4 0.85183 0 0.33266 0.75 0.0
Fe2 Fe+3 0.3367 0 0.15345 0.1625 0.0
O1 O-2 0.6583 0 0.3022 1 0.0
